data_8107660
loop_
_publ_author_name
'Ying, Liu'
'Xi-Hai, Yan'
'Yuan-Fang, Wang'
'Xi-Shi, Tai'

_publ_section_title
;
 The crystal structure of catena-[diaqua-(4-acetylphenoxyacetato-\k 2
 O,O)-bis(4-acetylphenoxyacetato-\k 3
 O,O:O)-dihydrate-lanthanum(III)]--4,4&#x2032;-bipyridine (2/1),
 C35H35NO14La
;
_journal_issue 6
_journal_name_full 'Zeitschrift f\"ur Kristallographie - New Crystal Structures'
_journal_page_first 1061
_journal_page_last 1063
_journal_paper_doi 10.1515/ncrs-2023-0301
_journal_volume 238
_journal_year 2023
_chemical_formula_moiety 'C30 H31 La O14, C5 H4 N'
_chemical_formula_sum 'C35 H35 La N O14'
_chemical_formula_weight 832.55
_space_group_crystal_system triclinic
_space_group_IT_number 2
_space_group_name_Hall '-P 1'
_space_group_name_H-M_alt 'P -1'
_atom_sites_solution_hydrogens mixed
_cell_angle_alpha 115.2310(10)
_cell_angle_beta 97.4010(10)
_cell_angle_gamma 95.4830(10)
_cell_formula_units_Z 2
_cell_length_a 9.06760(10)
_cell_length_b 13.6139(2)
_cell_length_c 15.5964(2)
_cell_measurement_reflns_used 14858
_cell_measurement_temperature 296.13(10)
_cell_measurement_theta_max 76.9300
_cell_measurement_theta_min 3.1820
_cell_volume 1702.65(4)
_computing_cell_refinement 'CrysAlisPro 1.171.41.123a (Rigaku OD, 2022)'
_computing_data_collection 'CrysAlisPro 1.171.41.123a (Rigaku OD, 2022)'
_computing_data_reduction 'CrysAlisPro 1.171.41.123a (Rigaku OD, 2022)'
_computing_molecular_graphics 'Olex2 1.5 (Dolomanov et al., 2009)'
_computing_publication_material 'Olex2 1.5 (Dolomanov et al., 2009)'
_computing_structure_refinement 'SHELXL 2019/2 (Sheldrick, 2015)'
_computing_structure_solution 'SHELXT 2018/2 (Sheldrick, 2018)'
_diffrn_ambient_environment air
_diffrn_ambient_temperature 296.13(10)
_diffrn_detector 'Hybrid Pixel Array Detector'
_diffrn_detector_area_resol_mean 10.0000
_diffrn_detector_type HyPix
_diffrn_measured_fraction_theta_full 1.000
_diffrn_measured_fraction_theta_max 1.000
_diffrn_measurement_details
;
List of Runs (angles in degrees, time in seconds):

  # Type    Start    End  Width  t~exp~   \w     \q     \k     \f   Frames
--------------------------------------------------------------------------
  1  \w     95.00 139.00   0.50    0.10    --  107.75  57.00-120.00   88
  2  \w    138.00 176.00   0.50    0.10    --  107.75  37.00 -30.00   76
  3  \w     98.00 124.00   0.50    0.10    --  107.75  37.00 -30.00   52
  4  \w    115.00 169.00   0.50    0.10    --  107.75  57.00  90.00  108
  5  \w    -40.00  18.00   0.50    0.05    --  -47.70  37.00 -60.00  116
  6  \w    -27.00  26.00   0.50    0.05    --  -47.70  19.00  90.00  106
  7  \w     -4.00  21.00   0.50    0.05    --  -47.70  19.00-150.00   50
  8  \w     83.00 112.00   0.50    0.10    --  107.75-125.00-120.00   58
  9  \w     70.00 110.00   0.50    0.10    --  107.75-125.00 -60.00   80
 10  \w     36.00  61.00   0.50    0.10    --  107.75-125.00 -60.00   50
 11  \w     79.00 112.00   0.50    0.10    --  107.75-125.00  60.00   66
 12  \w     80.00 112.00   0.50    0.10    --  107.75-125.00  90.00   64
 13  \w     37.00  66.00   0.50    0.10    --  107.75-125.00  90.00   58
 14  \w     35.00  87.00   0.50    0.10    --  107.75 -99.00  30.00  104
 15  \w     60.00 108.00   0.50    0.10    --  107.75-112.00 103.00   96
 16  \w     39.00  78.00   0.50    0.10    --  107.75 -99.00   0.00   78
 17  \w     35.00 106.00   0.50    0.10    --  107.75 -99.00 -60.00  142
 18  \w     38.00  64.00   0.50    0.05    --   47.70-112.00 103.00   52
 19  \w     76.00 101.00   0.50    0.10    --  107.75 -99.00 120.00   50
 20  \w     41.00  72.00   0.50    0.10    --  107.75 -99.00 120.00   62
 21  \w     36.00  67.00   0.50    0.10    --  107.75 -77.00 120.00   62
 22  \w     74.00  99.00   0.50    0.10    --  107.75 -77.00 120.00   50
 23  \w     40.00  65.00   0.50    0.10    --  107.75 -57.00   0.00   50
 24  \w     41.00  71.00   0.50    0.10    --  107.75 -77.00-180.00   60
 25  \w     76.00 101.00   0.50    0.10    --  107.75 -77.00-180.00   50
 26  \w     38.00  66.00   0.50    0.10    --  107.75 -57.00 -60.00   56
 27  \w     -4.00  25.00   0.50    0.05    --   47.70 -19.00  90.00   58
 28  \w     36.00  65.00   0.50    0.10    --  107.75 -57.00 120.00   58
 29  \w     35.00  65.00   0.50    0.10    --  107.75 -57.00 150.00   60
 30  \w    104.00 152.00   0.50    0.10    --  107.75 112.00-163.00   96
 31  \w     98.00 148.00   0.50    0.10    --  107.75 125.00 -30.00  100
 32  \w     95.00 146.00   0.50    0.10    --  107.75 125.00  90.00  102
 33  \w    -65.00 -14.00   0.50    0.10    --  -86.25  57.00  90.00  102
 34  \w    -41.00 -13.00   0.50    0.10    --  -86.25  37.00  60.00   56
 35  \w    -41.00 -16.00   0.50    0.10    --  -86.25  37.00 -30.00   50
 36  \w    -42.00 -15.00   0.50    0.10    --  -86.25  37.00-120.00   54
 37  \w    -82.00 -51.00   0.50    0.05    --  -47.70 112.00-163.00   62
 38  \w    -76.00 -51.00   0.50    0.10    --  -86.25 112.00-163.00   50
 39  \w    -83.00 -20.00   0.50    0.10    --  -86.25 125.00-150.00  126
 40  \w    -42.00  -4.00   0.50    0.05    --  -47.70 112.00-163.00   76
 41  \w   -121.00 -43.00   0.50    0.05    --  -47.70 -19.00 -90.00  156
 42  \w   -160.00-123.00   0.50    0.10    --  -86.25 -19.00 -30.00   74
 43  \w   -117.00 -90.00   0.50    0.10    --  -86.25 -19.00 -30.00   54
 44  \w   -154.00 -72.00   0.50    0.10    --  -86.25 -57.00 120.00  164
 45  \w   -107.00 -76.00   0.50    0.05    --  -47.70-125.00 -90.00   62
 46  \w   -126.00 -97.00   0.50    0.10    --  -86.25 -99.00-150.00   58
 47  \w   -136.00 -88.00   0.50    0.10    --  -86.25-112.00 103.00   96
;
_diffrn_measurement_device 'four-circle diffractometer'
_diffrn_measurement_device_type 'XtaLAB Synergy, Dualflex, HyPix'
_diffrn_measurement_method '\w scans'
_diffrn_orient_matrix_type 'CrysAlisPro convention (1999,Acta A55,543-557)'
_diffrn_orient_matrix_UB_11 -0.0573278000
_diffrn_orient_matrix_UB_12 0.0068035000
_diffrn_orient_matrix_UB_13 -0.0943685000
_diffrn_orient_matrix_UB_21 0.0313264000
_diffrn_orient_matrix_UB_22 0.1267091000
_diffrn_orient_matrix_UB_23 0.0546648000
_diffrn_orient_matrix_UB_31 0.1610401000
_diffrn_orient_matrix_UB_32 0.0007435000
_diffrn_orient_matrix_UB_33 -0.0216348000
_diffrn_radiation_monochromator mirror
_diffrn_radiation_probe x-ray
_diffrn_radiation_type 'Cu K\a'
_diffrn_radiation_wavelength 1.54184
_diffrn_reflns_av_R_equivalents 0.0857
_diffrn_reflns_av_unetI/netI 0.0712
_diffrn_reflns_Laue_measured_fraction_full 1.000
_diffrn_reflns_Laue_measured_fraction_max 1.000
_diffrn_reflns_limit_h_max 10
_diffrn_reflns_limit_h_min -9
_diffrn_reflns_limit_k_max 16
_diffrn_reflns_limit_k_min -16
_diffrn_reflns_limit_l_max 18
_diffrn_reflns_limit_l_min -18
_diffrn_reflns_number 20535
_diffrn_reflns_point_group_measured_fraction_full 1.000
_diffrn_reflns_point_group_measured_fraction_max 1.000
_diffrn_reflns_theta_full 66.598
_diffrn_reflns_theta_max 66.598
_diffrn_reflns_theta_min 3.189
_diffrn_source 'micro-focus sealed X-ray tube'
_diffrn_source_type 'PhotonJet (Cu) X-ray Source'
_exptl_absorpt_coefficient_mu 10.325
_exptl_absorpt_correction_T_max 1.00000
_exptl_absorpt_correction_T_min 0.20029
_exptl_absorpt_correction_type multi-scan
_exptl_absorpt_process_details
;
CrysAlisPro 1.171.41.123a (Rigaku Oxford Diffraction, 2022)
Empirical absorption correction using spherical harmonics,
implemented in SCALE3 ABSPACK scaling algorithm.
;
_exptl_crystal_colour colorless
_exptl_crystal_density_diffrn 1.624
_exptl_crystal_description block
_exptl_crystal_F_000 842
_exptl_crystal_size_max 0.15
_exptl_crystal_size_mid 0.12
_exptl_crystal_size_min 0.1
_refine_diff_density_max 2.017
_refine_diff_density_min -1.598
_refine_diff_density_rms 0.136
_refine_ls_extinction_coef 0.0023(2)
_refine_ls_extinction_expression Fc^*^=kFc[1+0.001xFc^2^\l^3^/sin(2\q)]^-1/4^
_refine_ls_extinction_method 'SHELXL-2019/2 (Sheldrick 2019)'
_refine_ls_goodness_of_fit_ref 1.020
_refine_ls_hydrogen_treatment constr
_refine_ls_matrix_type full
_refine_ls_number_parameters 466
_refine_ls_number_reflns 6027
_refine_ls_number_restraints 0
_refine_ls_restrained_S_all 1.020
_refine_ls_R_factor_all 0.0444
_refine_ls_R_factor_gt 0.0431
_refine_ls_shift/su_max 0.001
_refine_ls_shift/su_mean 0.000
_refine_ls_structure_factor_coef Fsqd
_refine_ls_weighting_details 'w=1/[\s^2^(Fo^2^)+(0.0644P)^2^] where P=(Fo^2^+2Fc^2^)/3'
_refine_ls_weighting_scheme calc
_refine_ls_wR_factor_gt 0.1046
_refine_ls_wR_factor_ref 0.1059
_reflns_Friedel_coverage 0.000
_reflns_Friedel_fraction_full .
_reflns_Friedel_fraction_max .
_reflns_number_gt 5689
_reflns_number_total 6027
_reflns_threshold_expression 'I > 2\s(I)'
_cod_data_source_file suppl_j_ncrs-2023-0301_suppl_001.cif
_cod_data_source_block 5-1
_cod_database_code 8107660
_chemical_oxdiff_formula 'C H N O La'
_shelx_space_group_comment
;
The symmetry employed for this shelxl refinement is uniquely defined
by the following loop, which should always be used as a source of
symmetry information in preference to the above space-group names.
They are only intended as comments.
;
_shelx_estimated_absorpt_t_max 0.425
_shelx_estimated_absorpt_t_min 0.307
_olex2_refinement_description
;
1. Fixed Uiso
 At 1.2 times of:
  All C(H) groups, All C(H,H) groups
 At 1.5 times of:
  All C(H,H,H) groups, All O(H,H) groups
2.a Rotating group:
 O13(H13A,H13B), O14(H14A,H14B)
2.b Secondary CH2 refined with riding coordinates:
 C9(H9A,H9B), C12(H12A,H12B), C22(H22A,H22B)
2.c Aromatic/amide H refined with riding coordinates:
 C3(H3), C5(H5), C6(H6), C14(H14), C15(H15), C17(H17), C18(H18), C24(H24),
 C25(H25), C27(H27), C28(H28), C31(H31), C32(H32), C33(H33), C34(H34), C35(H35)
2.d Idealised Me refined as rotating group:
 C8(H8A,H8B,H8C), C19(H19A,H19B,H19C), C30(H30A,H30B,H30C)
;
_olex2_submission_special_instructions 'No special instructions were received'
_oxdiff_exptl_absorpt_empirical_details
;
Empirical correction (ABSPACK) includes:
- Absorption correction using spherical harmonics
- Frame scaling
;
_oxdiff_exptl_absorpt_empirical_full_max 4.753
_oxdiff_exptl_absorpt_empirical_full_min 0.334

loop_
_space_group_symop_operation_xyz
'x, y, z'
'-x, -y, -z'

loop_
_atom_site_label
_atom_site_type_symbol
_atom_site_fract_x
_atom_site_fract_y
_atom_site_fract_z
_atom_site_U_iso_or_equiv
_atom_site_adp_type
_atom_site_occupancy
_atom_site_site_symmetry_order
_atom_site_calc_flag
_atom_site_refinement_flags_posn
_atom_site_refinement_flags_adp
_atom_site_refinement_flags_occupancy
_atom_site_disorder_assembly
_atom_site_disorder_group
C1 C -0.1419(5) 0.0841(4) 0.6624(3) 0.0348(10) Uani 1 1 d . . . . .
C2 C 0.4679(6) 0.4837(4) 0.0347(3) 0.0348(10) Uani 1 1 d . . . . .
C3 C -0.0142(5) 0.2351(4) 0.6426(3) 0.0332(10) Uani 1 1 d . . . . .
H3 H 0.035286 0.260429 0.605409 0.040 Uiso 1 1 calc R U . . .
C4 C -0.0382(5) 0.3086(4) 0.7318(3) 0.0283(9) Uani 1 1 d . . . . .
C5 C -0.1217(6) 0.2705(4) 0.7835(4) 0.0427(12) Uani 1 1 d . . . . .
H5 H -0.141810 0.319931 0.842141 0.051 Uiso 1 1 calc R U . . .
C6 C -0.1746(6) 0.1596(4) 0.7481(4) 0.0427(12) Uani 1 1 d . . . . .
H6 H -0.233106 0.135119 0.782157 0.051 Uiso 1 1 calc R U . . .
C7 C -0.1735(6) -0.0364(4) 0.6306(4) 0.0380(10) Uani 1 1 d . . . . .
C8 C -0.2797(8) -0.0798(5) 0.6772(6) 0.073(2) Uani 1 1 d . . . . .
H8A H -0.303688 -0.158576 0.641933 0.109 Uiso 1 1 calc R U . . .
H8B H -0.370546 -0.048920 0.676891 0.109 Uiso 1 1 calc R U . . .
H8C H -0.233076 -0.059750 0.742493 0.109 Uiso 1 1 calc R U . . .
C9 C 0.0941(5) 0.4635(3) 0.7237(3) 0.0273(8) Uani 1 1 d . . . . .
H9A H 0.162746 0.415548 0.691842 0.033 Uiso 1 1 calc R U . . .
H9B H 0.153561 0.534735 0.767867 0.033 Uiso 1 1 calc R U . . .
C10 C -0.0147(4) 0.4769(3) 0.6486(3) 0.0236(8) Uani 1 1 d . . . . .
C11 C 0.3149(4) 0.7031(3) 0.6507(3) 0.0255(8) Uani 1 1 d . . . . .
C12 C 0.3619(5) 0.8198(4) 0.7278(3) 0.0315(9) Uani 1 1 d . . . . .
H12A H 0.404309 0.865586 0.700465 0.038 Uiso 1 1 calc R U . . .
H12B H 0.274546 0.848268 0.752905 0.038 Uiso 1 1 calc R U . . .
C13 C 0.5544(5) 0.9232(4) 0.8672(3) 0.0354(10) Uani 1 1 d . . . . .
C14 C 0.6763(7) 0.9180(4) 0.9272(4) 0.0494(13) Uani 1 1 d . . . . .
H14 H 0.694867 0.850324 0.923149 0.059 Uiso 1 1 calc R U . . .
C15 C 0.7706(6) 1.0141(5) 0.9933(4) 0.0483(12) Uani 1 1 d . . . . .
H15 H 0.851530 1.010169 1.034292 0.058 Uiso 1 1 calc R U . . .
C16 C 0.7469(5) 1.1165(4) 0.9999(3) 0.0392(11) Uani 1 1 d . . . . .
C17 C 0.6228(6) 1.1189(4) 0.9387(4) 0.0449(12) Uani 1 1 d . . . . .
H17 H 0.604634 1.186203 0.941519 0.054 Uiso 1 1 calc R U . . .
C18 C 0.5257(6) 1.0237(4) 0.8739(4) 0.0427(12) Uani 1 1 d . . . . .
H18 H 0.441600 1.027378 0.835137 0.051 Uiso 1 1 calc R U . . .
C19 C 0.9689(7) 1.2234(6) 1.1442(4) 0.0652(17) Uani 1 1 d . . . . .
H19A H 1.038169 1.291600 1.170830 0.098 Uiso 1 1 calc R U . . .
H19B H 1.022169 1.163024 1.116797 0.098 Uiso 1 1 calc R U . . .
H19C H 0.923193 1.217278 1.194315 0.098 Uiso 1 1 calc R U . . .
C20 C 0.8482(6) 1.2208(5) 1.0669(4) 0.0505(14) Uani 1 1 d . . . . .
C21 C 0.5401(4) 0.6472(3) 0.4444(3) 0.0243(8) Uani 1 1 d . . . . .
C22 C 0.4375(5) 0.7158(4) 0.4193(4) 0.0362(10) Uani 1 1 d . . . . .
H22A H 0.389577 0.675613 0.351858 0.043 Uiso 1 1 calc R U . . .
H22B H 0.358821 0.727068 0.457526 0.043 Uiso 1 1 calc R U . . .
C23 C 0.5870(5) 0.8301(4) 0.3677(3) 0.0316(10) Uani 1 1 d . . . . .
C24 C 0.6590(5) 0.9359(4) 0.3927(4) 0.0374(10) Uani 1 1 d . . . . .
H24 H 0.654183 0.993298 0.451763 0.045 Uiso 1 1 calc R U . . .
C25 C 0.7376(5) 0.9563(4) 0.3305(4) 0.0377(10) Uani 1 1 d . . . . .
H25 H 0.785780 1.027308 0.347961 0.045 Uiso 1 1 calc R U . . .
C26 C 0.7454(5) 0.8707(4) 0.2412(3) 0.0382(11) Uani 1 1 d . . . . .
C27 C 0.5931(6) 0.7442(4) 0.2798(4) 0.0409(11) Uani 1 1 d . . . . .
H27 H 0.545767 0.673054 0.262820 0.049 Uiso 1 1 calc R U . . .
C28 C 0.6716(6) 0.7664(5) 0.2173(4) 0.0438(12) Uani 1 1 d . . . . .
H28 H 0.674481 0.709240 0.157623 0.053 Uiso 1 1 calc R U . . .
C29 C 0.8324(6) 0.8961(5) 0.1766(4) 0.0470(13) Uani 1 1 d . . . . .
C30 C 0.8447(8) 0.8033(7) 0.0832(5) 0.0706(19) Uani 1 1 d . . . . .
H30A H 0.746886 0.774606 0.042242 0.106 Uiso 1 1 calc R U . . .
H30B H 0.882915 0.746109 0.095250 0.106 Uiso 1 1 calc R U . . .
H30C H 0.912125 0.829514 0.051957 0.106 Uiso 1 1 calc R U . . .
C31 C 0.2725(7) 0.4665(6) 0.1193(5) 0.0627(17) Uani 1 1 d . . . . .
H31 H 0.176248 0.478198 0.131182 0.075 Uiso 1 1 calc R U . . .
C32 C 0.3258(7) 0.4992(6) 0.0548(5) 0.0613(17) Uani 1 1 d . . . . .
H32 H 0.265793 0.531583 0.024849 0.074 Uiso 1 1 calc R U . . .
C33 C -0.0641(5) 0.1240(4) 0.6092(3) 0.0329(10) Uani 1 1 d . . . . .
H33 H -0.045413 0.074645 0.550041 0.039 Uiso 1 1 calc R U . . .
C34 C 0.5486(6) 0.4340(5) 0.0823(4) 0.0437(11) Uani 1 1 d . . . . .
H34 H 0.645012 0.421078 0.071762 0.052 Uiso 1 1 calc R U . . .
C35 C 0.4857(6) 0.4038(5) 0.1454(4) 0.0516(13) Uani 1 1 d . . . . .
H35 H 0.542294 0.370254 0.175865 0.062 Uiso 1 1 calc R U . . .
La1 La 0.24448(2) 0.47768(2) 0.48636(2) 0.01943(12) Uani 1 1 d . . . . .
N1 N 0.3492(6) 0.4198(4) 0.1654(3) 0.0498(11) Uani 1 1 d . . . . .
O1 O -0.1120(4) -0.0992(3) 0.5698(3) 0.0456(8) Uani 1 1 d . . . . .
O2 O 0.0200(4) 0.4187(2) 0.7774(2) 0.0334(7) Uani 1 1 d . . . . .
O3 O -0.1517(3) 0.4673(3) 0.6492(2) 0.0326(7) Uani 1 1 d . . . . .
O4 O 0.0399(3) 0.5028(3) 0.5891(2) 0.0299(6) Uani 1 1 d . . . . .
O5 O 0.2229(3) 0.6875(2) 0.5763(2) 0.0293(6) Uani 1 1 d . . . . .
O6 O 0.3696(3) 0.6257(2) 0.6599(2) 0.0290(6) Uani 1 1 d . . . . .
O7 O 0.4704(4) 0.8237(3) 0.8035(2) 0.0445(8) Uani 1 1 d . . . . .
O8 O 0.8368(6) 1.3057(4) 1.0591(4) 0.0827(16) Uani 1 1 d . . . . .
O9 O 0.4850(3) 0.5850(2) 0.4778(2) 0.0298(6) Uani 1 1 d . . . . .
O10 O 0.6731(3) 0.6523(3) 0.4340(3) 0.0376(7) Uani 1 1 d . . . . .
O11 O 0.5147(4) 0.8203(3) 0.4358(3) 0.0390(7) Uani 1 1 d . . . . .
O12 O 0.8896(5) 0.9897(4) 0.1976(3) 0.0627(11) Uani 1 1 d . . . . .
O13 O 0.0700(3) 0.2935(2) 0.4161(3) 0.0396(7) Uani 1 1 d . . . . .
H13A H -0.015205 0.302944 0.433903 0.059 Uiso 1 1 d R U . . .
H13B H 0.104598 0.253082 0.440932 0.059 Uiso 1 1 d R U . . .
O14 O 0.3182(3) 0.3605(3) 0.3231(2) 0.0341(7) Uani 1 1 d . . . . .
H14A H 0.412365 0.358901 0.331834 0.051 Uiso 1 1 d R U . . .
H14B H 0.306277 0.392443 0.286804 0.051 Uiso 1 1 d R U . . .

loop_
_atom_site_aniso_label
_atom_site_aniso_U_11
_atom_site_aniso_U_22
_atom_site_aniso_U_33
_atom_site_aniso_U_23
_atom_site_aniso_U_13
_atom_site_aniso_U_12
C1 0.039(2) 0.030(2) 0.040(2) 0.0189(19) 0.011(2) 0.008(2)
C2 0.052(3) 0.031(2) 0.028(2) 0.0176(18) 0.011(2) 0.012(2)
C3 0.046(3) 0.030(2) 0.029(2) 0.0170(18) 0.0092(19) 0.009(2)
C4 0.036(2) 0.025(2) 0.028(2) 0.0153(17) 0.0062(17) 0.0084(18)
C5 0.071(3) 0.031(2) 0.037(2) 0.019(2) 0.027(2) 0.017(2)
C6 0.059(3) 0.036(3) 0.046(3) 0.026(2) 0.026(2) 0.010(2)
C7 0.045(3) 0.028(2) 0.042(3) 0.017(2) 0.012(2) 0.003(2)
C8 0.095(5) 0.035(3) 0.095(5) 0.026(3) 0.059(4) 0.001(3)
C9 0.029(2) 0.024(2) 0.0273(19) 0.0130(16) -0.0020(16) -0.0003(17)
C10 0.031(2) 0.0173(18) 0.0210(18) 0.0080(14) 0.0035(15) 0.0040(16)
C11 0.0223(19) 0.025(2) 0.0267(19) 0.0104(16) 0.0039(15) -0.0011(16)
C12 0.030(2) 0.031(2) 0.029(2) 0.0112(17) -0.0013(17) 0.0028(18)
C13 0.043(2) 0.031(2) 0.024(2) 0.0070(17) 0.0026(18) -0.001(2)
C14 0.066(3) 0.033(3) 0.043(3) 0.021(2) -0.015(2) -0.003(2)
C15 0.054(3) 0.049(3) 0.037(2) 0.022(2) -0.012(2) -0.006(3)
C16 0.039(2) 0.036(3) 0.030(2) 0.0044(18) 0.0060(19) -0.005(2)
C17 0.040(3) 0.030(2) 0.047(3) 0.002(2) 0.002(2) 0.010(2)
C18 0.040(3) 0.033(2) 0.039(2) 0.004(2) -0.003(2) 0.009(2)
C19 0.058(3) 0.064(4) 0.044(3) 0.007(3) -0.009(3) -0.016(3)
C20 0.039(3) 0.040(3) 0.048(3) -0.001(2) 0.005(2) 0.003(2)
C21 0.026(2) 0.024(2) 0.0256(19) 0.0145(16) 0.0026(15) 0.0007(16)
C22 0.032(2) 0.038(2) 0.055(3) 0.036(2) 0.010(2) 0.006(2)
C23 0.035(2) 0.033(2) 0.041(2) 0.029(2) 0.0071(19) 0.0075(19)
C24 0.046(3) 0.032(2) 0.041(2) 0.023(2) 0.008(2) 0.006(2)
C25 0.039(2) 0.035(2) 0.047(3) 0.030(2) -0.001(2) -0.002(2)
C26 0.039(2) 0.049(3) 0.040(2) 0.033(2) 0.003(2) 0.005(2)
C27 0.052(3) 0.032(2) 0.042(3) 0.022(2) 0.004(2) -0.001(2)
C28 0.055(3) 0.043(3) 0.038(3) 0.024(2) 0.004(2) 0.007(2)
C29 0.046(3) 0.067(4) 0.046(3) 0.041(3) 0.009(2) 0.015(3)
C30 0.084(4) 0.097(5) 0.057(4) 0.053(4) 0.029(3) 0.024(4)
C31 0.068(4) 0.084(4) 0.076(4) 0.057(4) 0.047(3) 0.047(4)
C32 0.072(4) 0.083(4) 0.072(4) 0.059(4) 0.043(3) 0.050(4)
C33 0.047(3) 0.026(2) 0.028(2) 0.0117(17) 0.0122(19) 0.008(2)
C34 0.047(3) 0.055(3) 0.042(3) 0.032(2) 0.010(2) 0.015(2)
C35 0.057(3) 0.069(4) 0.045(3) 0.040(3) 0.009(2) 0.015(3)
La1 0.01982(16) 0.01849(16) 0.02146(15) 0.01143(10) 0.00219(9) -0.00027(9)
N1 0.068(3) 0.055(3) 0.044(2) 0.033(2) 0.024(2) 0.020(2)
O1 0.060(2) 0.0282(16) 0.050(2) 0.0163(15) 0.0193(17) 0.0069(16)
O2 0.0550(19) 0.0258(15) 0.0219(13) 0.0133(11) 0.0052(13) 0.0082(14)
O3 0.0247(15) 0.0470(18) 0.0348(15) 0.0260(14) 0.0059(12) 0.0077(13)
O4 0.0313(15) 0.0343(16) 0.0293(14) 0.0199(13) 0.0071(12) -0.0009(13)
O5 0.0293(14) 0.0260(14) 0.0292(14) 0.0119(12) -0.0008(12) -0.0010(12)
O6 0.0323(15) 0.0261(14) 0.0271(14) 0.0117(11) 0.0009(11) 0.0047(12)
O7 0.060(2) 0.0275(16) 0.0324(16) 0.0103(13) -0.0160(15) -0.0048(15)
O8 0.072(3) 0.033(2) 0.104(4) 0.006(2) -0.021(3) 0.004(2)
O9 0.0292(14) 0.0333(16) 0.0404(16) 0.0287(14) 0.0085(12) 0.0038(13)
O10 0.0290(16) 0.0445(18) 0.057(2) 0.0384(16) 0.0088(14) 0.0055(14)
O11 0.0475(18) 0.0344(16) 0.0504(19) 0.0304(15) 0.0175(16) 0.0084(15)
O12 0.063(2) 0.077(3) 0.074(3) 0.058(2) 0.018(2) 0.003(2)
O13 0.0276(15) 0.0248(15) 0.065(2) 0.0200(15) 0.0053(14) -0.0008(13)
O14 0.0328(15) 0.0404(17) 0.0300(15) 0.0159(13) 0.0068(12) 0.0073(14)

loop_
_atom_type_symbol
_atom_type_description
_atom_type_scat_dispersion_real
_atom_type_scat_dispersion_imag
_atom_type_scat_source
C C 0.0181 0.0091 'International Tables Vol C Tables 4.2.6.8 and 6.1.1.4'
H H 0.0000 0.0000 'International Tables Vol C Tables 4.2.6.8 and 6.1.1.4'
La La -1.4094 9.0376 'International Tables Vol C Tables 4.2.6.8 and 6.1.1.4'
N N 0.0311 0.0180 'International Tables Vol C Tables 4.2.6.8 and 6.1.1.4'
O O 0.0492 0.0322 'International Tables Vol C Tables 4.2.6.8 and 6.1.1.4'

loop_
_geom_angle_atom_site_label_1
_geom_angle_atom_site_label_2
_geom_angle_atom_site_label_3
_geom_angle
_geom_angle_site_symmetry_1
_geom_angle_site_symmetry_3
C6 C1 C7 122.4(4) . .
C6 C1 C33 118.2(4) . .
C33 C1 C7 119.1(4) . .
C32 C2 C2 122.8(5) . 2_665
C32 C2 C34 115.8(4) . .
C34 C2 C2 121.4(5) . 2_665
C4 C3 H3 120.2 . .
C33 C3 H3 120.2 . .
C33 C3 C4 119.6(4) . .
C3 C4 C5 119.5(4) . .
O2 C4 C3 125.1(4) . .
O2 C4 C5 115.3(4) . .
C4 C5 H5 119.9 . .
C6 C5 C4 120.2(4) . .
C6 C5 H5 119.9 . .
C1 C6 H6 119.5 . .
C5 C6 C1 120.9(4) . .
C5 C6 H6 119.5 . .
C1 C7 C8 118.7(4) . .
O1 C7 C1 121.3(4) . .
O1 C7 C8 120.0(4) . .
C7 C8 H8A 109.5 . .
C7 C8 H8B 109.5 . .
C7 C8 H8C 109.5 . .
H8A C8 H8B 109.5 . .
H8A C8 H8C 109.5 . .
H8B C8 H8C 109.5 . .
H9A C9 H9B 107.8 . .
C10 C9 H9A 109.0 . .
C10 C9 H9B 109.0 . .
O2 C9 H9A 109.0 . .
O2 C9 H9B 109.0 . .
O2 C9 C10 112.9(3) . .
C9 C10 La1 174.3(3) . 2_566
O3 C10 C9 120.3(4) . .
O3 C10 La1 56.7(2) . 2_566
O3 C10 O4 121.8(4) . .
O4 C10 C9 117.8(4) . .
O4 C10 La1 65.1(2) . 2_566
O5 C11 C12 117.2(4) . .
O6 C11 C12 120.5(4) . .
O6 C11 O5 122.3(4) . .
C11 C12 H12A 109.7 . .
C11 C12 H12B 109.7 . .
H12A C12 H12B 108.2 . .
O7 C12 C11 110.0(4) . .
O7 C12 H12A 109.7 . .
O7 C12 H12B 109.7 . .
C18 C13 C14 120.2(4) . .
O7 C13 C14 114.9(4) . .
O7 C13 C18 124.9(4) . .
C13 C14 H14 120.2 . .
C13 C14 C15 119.7(5) . .
C15 C14 H14 120.2 . .
C14 C15 H15 119.3 . .
C14 C15 C16 121.4(4) . .
C16 C15 H15 119.3 . .
C15 C16 C20 123.2(5) . .
C17 C16 C15 117.5(4) . .
C17 C16 C20 119.3(5) . .
C16 C17 H17 119.2 . .
C18 C17 C16 121.6(5) . .
C18 C17 H17 119.2 . .
C13 C18 C17 119.6(4) . .
C13 C18 H18 120.2 . .
C17 C18 H18 120.2 . .
H19A C19 H19B 109.5 . .
H19A C19 H19C 109.5 . .
H19B C19 H19C 109.5 . .
C20 C19 H19A 109.5 . .
C20 C19 H19B 109.5 . .
C20 C19 H19C 109.5 . .
C16 C20 C19 120.4(6) . .
O8 C20 C16 120.5(5) . .
O8 C20 C19 119.1(5) . .
C22 C21 La1 175.1(3) . 2_666
O9 C21 C22 117.2(3) . .
O9 C21 La1 62.4(2) . 2_666
O10 C21 C22 121.5(4) . .
O10 C21 La1 59.0(2) . 2_666
O10 C21 O9 121.3(4) . .
C21 C22 H22A 109.0 . .
C21 C22 H22B 109.0 . .
H22A C22 H22B 107.8 . .
O11 C22 C21 113.1(4) . .
O11 C22 H22A 109.0 . .
O11 C22 H22B 109.0 . .
C27 C23 C24 120.3(4) . .
O11 C23 C24 114.8(4) . .
O11 C23 C27 125.0(4) . .
C23 C24 H24 119.8 . .
C25 C24 C23 120.4(5) . .
C25 C24 H24 119.8 . .
C24 C25 H25 119.8 . .
C24 C25 C26 120.4(5) . .
C26 C25 H25 119.8 . .
C25 C26 C29 118.7(5) . .
C28 C26 C25 118.3(4) . .
C28 C26 C29 123.0(5) . .
C23 C27 H27 120.7 . .
C23 C27 C28 118.6(5) . .
C28 C27 H27 120.7 . .
C26 C28 C27 122.0(5) . .
C26 C28 H28 119.0 . .
C27 C28 H28 119.0 . .
C26 C29 C30 118.1(5) . .
O12 C29 C26 121.4(5) . .
O12 C29 C30 120.4(5) . .
C29 C30 H30A 109.5 . .
C29 C30 H30B 109.5 . .
C29 C30 H30C 109.5 . .
H30A C30 H30B 109.5 . .
H30A C30 H30C 109.5 . .
H30B C30 H30C 109.5 . .
C32 C31 H31 117.8 . .
N1 C31 H31 117.8 . .
N1 C31 C32 124.4(5) . .
C2 C32 C31 120.0(5) . .
C2 C32 H32 120.0 . .
C31 C32 H32 120.0 . .
C1 C33 H33 119.3 . .
C3 C33 C1 121.3(4) . .
C3 C33 H33 119.3 . .
C2 C34 H34 120.0 . .
C35 C34 C2 120.0(5) . .
C35 C34 H34 120.0 . .
C34 C35 H35 118.0 . .
N1 C35 C34 124.1(5) . .
N1 C35 H35 118.0 . .
C10 La1 C21 159.22(10) 2_566 2_666
O3 La1 C10 23.49(10) 2_566 2_566
O3 La1 C21 146.72(9) 2_566 2_666
O3 La1 O4 47.83(8) 2_566 2_566
O3 La1 O5 74.66(10) 2_566 .
O3 La1 O6 121.42(10) 2_566 .
O3 La1 O9 127.64(8) 2_566 2_666
O3 La1 O10 158.03(11) 2_566 2_666
O4 La1 C10 24.36(10) 2_566 2_566
O4 La1 C10 84.91(10) . 2_566
O4 La1 C21 151.64(10) 2_566 2_666
O4 La1 C21 104.54(10) . 2_666
O4 La1 O3 107.01(9) . 2_566
O4 La1 O4 61.77(10) . 2_566
O4 La1 O5 69.84(9) . .
O4 La1 O6 73.59(9) . .
O4 La1 O9 125.27(9) . 2_666
O4 La1 O10 83.02(9) . 2_666
O4 La1 O14 145.76(10) . .
O5 La1 C10 73.27(9) . 2_566
O5 La1 C21 127.21(9) . 2_666
O5 La1 O4 73.87(9) . 2_566
O5 La1 O9 118.30(9) . 2_666
O5 La1 O10 127.29(10) . 2_666
O6 La1 C10 123.02(9) . 2_566
O6 La1 C21 77.69(9) . 2_666
O6 La1 O4 117.38(8) . 2_566
O6 La1 O5 49.88(9) . .
O6 La1 O9 75.71(9) . 2_666
O6 La1 O10 79.87(10) . 2_666
O9 La1 C10 149.45(9) 2_666 2_566
O9 La1 C10 99.51(10) . 2_566
O9 La1 C21 24.13(9) 2_666 2_666
O9 La1 C21 85.11(9) . 2_666
O9 La1 O3 77.45(9) . 2_566
O9 La1 O4 121.75(9) . 2_566
O9 La1 O4 140.27(10) . .
O9 La1 O4 166.88(10) 2_666 2_566
O9 La1 O5 73.75(9) . .
O9 La1 O6 71.04(9) . .
O9 La1 O9 61.45(10) . 2_666
O9 La1 O10 107.64(9) . 2_666
O9 La1 O14 73.01(10) . .
O10 La1 C10 149.50(10) 2_666 2_566
O10 La1 C21 23.39(10) 2_666 2_666
O10 La1 O4 130.50(9) 2_666 2_566
O10 La1 O9 47.49(8) 2_666 2_666
O13 La1 C10 82.90(11) . 2_566
O13 La1 C21 82.25(10) . 2_666
O13 La1 O3 96.80(11) . 2_566
O13 La1 O4 70.21(10) . 2_566
O13 La1 O4 73.29(10) . .
O13 La1 O5 137.33(9) . .
O13 La1 O6 135.13(11) . .
O13 La1 O9 100.22(9) . 2_666
O13 La1 O9 146.36(10) . .
O13 La1 O10 66.83(11) . 2_666
O13 La1 O14 74.43(11) . .
O14 La1 C10 80.07(10) . 2_566
O14 La1 C21 81.99(10) . 2_666
O14 La1 O3 65.94(10) . 2_566
O14 La1 O4 96.54(9) . 2_566
O14 La1 O5 132.66(10) . .
O14 La1 O6 139.82(9) . .
O14 La1 O9 71.75(9) . 2_666
O14 La1 O10 94.61(10) . 2_666
C31 N1 C35 115.6(4) . .
C4 O2 C9 117.2(3) . .
C10 O3 La1 99.8(2) . 2_566
C10 O4 La1 90.5(2) . 2_566
C10 O4 La1 145.6(3) . .
La1 O4 La1 118.23(10) . 2_566
C11 O5 La1 93.2(2) . .
C11 O6 La1 94.4(2) . .
C13 O7 C12 118.3(4) . .
C21 O9 La1 93.4(2) . 2_666
C21 O9 La1 145.9(3) . .
La1 O9 La1 118.55(10) . 2_666
C21 O10 La1 97.6(2) . 2_666
C23 O11 C22 120.3(4) . .
La1 O13 H13A 109.7 . .
La1 O13 H13B 109.6 . .
H13A O13 H13B 104.2 . .
La1 O14 H14A 109.4 . .
La1 O14 H14B 109.5 . .
H14A O14 H14B 104.5 . .

loop_
_geom_bond_atom_site_label_1
_geom_bond_atom_site_label_2
_geom_bond_distance
_geom_bond_site_symmetry_2
C1 C6 1.385(7) .
C1 C7 1.482(7) .
C1 C33 1.394(7) .
C2 C2 1.494(9) 2_665
C2 C32 1.379(7) .
C2 C34 1.388(7) .
C3 H3 0.9300 .
C3 C4 1.385(6) .
C3 C33 1.379(7) .
C4 C5 1.391(7) .
C4 O2 1.369(5) .
C5 H5 0.9300 .
C5 C6 1.377(7) .
C6 H6 0.9300 .
C7 C8 1.497(7) .
C7 O1 1.215(6) .
C8 H8A 0.9600 .
C8 H8B 0.9600 .
C8 H8C 0.9600 .
C9 H9A 0.9700 .
C9 H9B 0.9700 .
C9 C10 1.517(5) .
C9 O2 1.422(5) .
C10 La1 3.062(4) 2_566
C10 O3 1.238(5) .
C10 O4 1.263(5) .
C11 C12 1.504(6) .
C11 O5 1.262(5) .
C11 O6 1.260(5) .
C12 H12A 0.9700 .
C12 H12B 0.9700 .
C12 O7 1.415(5) .
C13 C14 1.381(7) .
C13 C18 1.379(7) .
C13 O7 1.365(6) .
C14 H14 0.9300 .
C14 C15 1.383(8) .
C15 H15 0.9300 .
C15 C16 1.394(8) .
C16 C17 1.391(7) .
C16 C20 1.480(7) .
C17 H17 0.9300 .
C17 C18 1.383(7) .
C18 H18 0.9300 .
C19 H19A 0.9600 .
C19 H19B 0.9600 .
C19 H19C 0.9600 .
C19 C20 1.506(9) .
C20 O8 1.225(8) .
C21 C22 1.508(6) .
C21 La1 3.087(4) 2_666
C21 O9 1.264(5) .
C21 O10 1.236(5) .
C22 H22A 0.9700 .
C22 H22B 0.9700 .
C22 O11 1.426(6) .
C23 C24 1.389(7) .
C23 C27 1.384(7) .
C23 O11 1.363(6) .
C24 H24 0.9300 .
C24 C25 1.376(7) .
C25 H25 0.9300 .
C25 C26 1.400(7) .
C26 C28 1.381(8) .
C26 C29 1.485(7) .
C27 H27 0.9300 .
C27 C28 1.392(8) .
C28 H28 0.9300 .
C29 C30 1.494(9) .
C29 O12 1.214(8) .
C30 H30A 0.9600 .
C30 H30B 0.9600 .
C30 H30C 0.9600 .
C31 H31 0.9300 .
C31 C32 1.382(8) .
C31 N1 1.323(7) .
C32 H32 0.9300 .
C33 H33 0.9300 .
C34 H34 0.9300 .
C34 C35 1.381(8) .
C35 H35 0.9300 .
C35 N1 1.329(7) .
La1 O3 2.598(3) 2_566
La1 O4 2.778(3) 2_566
La1 O4 2.558(3) .
La1 O5 2.632(3) .
La1 O6 2.607(3) .
La1 O9 2.741(3) 2_666
La1 O9 2.558(3) .
La1 O10 2.670(3) 2_666
La1 O13 2.539(3) .
La1 O14 2.579(3) .
O13 H13A 0.8564 .
O13 H13B 0.8566 .
O14 H14A 0.8515 .
O14 H14B 0.8506 .

loop_
_geom_torsion_atom_site_label_1
_geom_torsion_atom_site_label_2
_geom_torsion_atom_site_label_3
_geom_torsion_atom_site_label_4
_geom_torsion
_geom_torsion_site_symmetry_1
_geom_torsion_site_symmetry_2
_geom_torsion_site_symmetry_3
_geom_torsion_site_symmetry_4
C2 C2 C32 C31 179.6(7) 2_665 . . .
C2 C2 C34 C35 -179.4(6) 2_665 . . .
C2 C34 C35 N1 -0.5(9) . . . .
C3 C4 C5 C6 2.8(8) . . . .
C3 C4 O2 C9 8.7(6) . . . .
C4 C3 C33 C1 1.7(7) . . . .
C4 C5 C6 C1 2.1(9) . . . .
C5 C4 O2 C9 -174.2(4) . . . .
C6 C1 C7 C8 16.7(8) . . . .
C6 C1 C7 O1 -161.4(5) . . . .
C6 C1 C33 C3 3.0(7) . . . .
C7 C1 C6 C5 169.1(5) . . . .
C7 C1 C33 C3 -171.1(4) . . . .
C9 C10 O3 La1 174.2(3) . . . 2_566
C9 C10 O4 La1 -174.5(3) . . . 2_566
C9 C10 O4 La1 37.1(6) . . . .
C10 C9 O2 C4 74.5(4) . . . .
C11 C12 O7 C13 163.5(4) . . . .
C12 C11 O5 La1 173.3(3) . . . .
C12 C11 O6 La1 -173.1(3) . . . .
C13 C14 C15 C16 -1.1(9) . . . .
C14 C13 C18 C17 2.3(8) . . . .
C14 C13 O7 C12 -168.1(4) . . . .
C14 C15 C16 C17 1.3(8) . . . .
C14 C15 C16 C20 -177.5(6) . . . .
C15 C16 C17 C18 0.2(8) . . . .
C15 C16 C20 C19 -10.6(8) . . . .
C15 C16 C20 O8 168.1(6) . . . .
C16 C17 C18 C13 -2.0(8) . . . .
C17 C16 C20 C19 170.5(5) . . . .
C17 C16 C20 O8 -10.8(8) . . . .
C18 C13 C14 C15 -0.8(8) . . . .
C18 C13 O7 C12 11.5(7) . . . .
C20 C16 C17 C18 179.1(5) . . . .
C21 C22 O11 C23 84.0(5) . . . .
C22 C21 O9 La1 -174.5(3) . . . 2_666
C22 C21 O9 La1 25.0(7) . . . .
C22 C21 O10 La1 174.3(3) . . . 2_666
C23 C24 C25 C26 0.2(7) . . . .
C23 C27 C28 C26 1.2(8) . . . .
C24 C23 C27 C28 -0.5(7) . . . .
C24 C23 O11 C22 -179.4(4) . . . .
C24 C25 C26 C28 0.5(7) . . . .
C24 C25 C26 C29 -179.5(4) . . . .
C25 C26 C28 C27 -1.2(7) . . . .
C25 C26 C29 C30 177.7(5) . . . .
C25 C26 C29 O12 -3.8(7) . . . .
C27 C23 C24 C25 -0.2(7) . . . .
C27 C23 O11 C22 -0.1(7) . . . .
C28 C26 C29 C30 -2.3(7) . . . .
C28 C26 C29 O12 176.2(5) . . . .
C29 C26 C28 C27 178.8(5) . . . .
C32 C2 C34 C35 -0.2(8) . . . .
C32 C31 N1 C35 -0.6(11) . . . .
C33 C1 C6 C5 -4.9(8) . . . .
C33 C1 C7 C8 -169.4(6) . . . .
C33 C1 C7 O1 12.6(7) . . . .
C33 C3 C4 C5 -4.6(7) . . . .
C33 C3 C4 O2 172.4(4) . . . .
C34 C2 C32 C31 0.4(9) . . . .
C34 C35 N1 C31 0.8(9) . . . .
La1 C10 O4 La1 -148.4(5) 2_566 . . .
La1 C21 O9 La1 -160.5(5) 2_666 . . .
N1 C31 C32 C2 0.0(12) . . . .
O2 C4 C5 C6 -174.5(5) . . . .
O2 C9 C10 O3 11.8(5) . . . .
O2 C9 C10 O4 -171.3(3) . . . .
O3 C10 O4 La1 -146.1(4) . . . .
O3 C10 O4 La1 2.3(4) . . . 2_566
O4 C10 O3 La1 -2.5(4) . . . 2_566
O5 C11 C12 O7 -177.1(4) . . . .
O5 C11 O6 La1 4.7(4) . . . .
O6 C11 C12 O7 0.9(6) . . . .
O6 C11 O5 La1 -4.7(4) . . . .
O7 C13 C14 C15 178.9(5) . . . .
O7 C13 C18 C17 -177.3(5) . . . .
O9 C21 C22 O11 146.2(4) . . . .
O9 C21 O10 La1 -4.8(4) . . . 2_666
O10 C21 C22 O11 -32.9(6) . . . .
O10 C21 O9 La1 4.6(4) . . . 2_666
O10 C21 O9 La1 -155.8(3) . . . .
O11 C23 C24 C25 179.2(4) . . . .
O11 C23 C27 C28 -179.8(4) . . . .
